data_1545682
loop_
_publ_author_name
'Mittapalli, Sudhir'
'Sravanakumar Perumalla, D.'
'Nangia, Ashwini'

_publ_section_title
;
 Mechanochemical synthesis of <i>N</i>-salicylideneaniline: thermosalient
 effect of polymorphic crystals
;
_journal_coeditor_code LQ5003
_journal_issue 3
_journal_name_full IUCrJ
_journal_page_first
;
;
_journal_paper_doi 10.1107/S2052252517004043
_journal_volume 4
_journal_year 2017
_chemical_formula_moiety 'C14 H10 Cl2 N2 O2'
_chemical_formula_sum 'C14 H10 Cl2 N2 O2'
_chemical_formula_weight 309.14
_chemical_melting_point 523.8
_chemical_name_common ((E)-4-((3,5-Dichloro-2-Hydroxybenzylidene)amino)benzamide
_chemical_name_systematic ((E)-4-((3,5-Dichloro-2-Hydroxybenzylidene)amino)benzamide
_space_group_crystal_system triclinic
_space_group_IT_number 2
_space_group_name_Hall '-P 1'
_space_group_name_H-M_alt 'P -1'
_symmetry_space_group_name_Hall '-P 1'
_symmetry_space_group_name_H-M 'P -1'
_atom_sites_solution_hydrogens geom
_audit_creation_method SHELXL-2014/7
_cell_angle_alpha 87.618(7)
_cell_angle_beta 80.816(7)
_cell_angle_gamma 75.707(10)
_cell_formula_units_Z 4
_cell_length_a 7.2798(9)
_cell_length_b 13.2794(15)
_cell_length_c 14.5473(9)
_cell_measurement_reflns_used 2627
_cell_measurement_temperature 298(2)
_cell_measurement_theta_max 66.593
_cell_measurement_theta_min 4.609
_cell_volume 1345.3(2)
_computing_structure_refinement 'SHELXL-2014/7 (Sheldrick, 2014)'
_diffrn_ambient_temperature 298(2)
_diffrn_measured_fraction_theta_full 0.986
_diffrn_measured_fraction_theta_max 0.986
_diffrn_measurement_device_type 'Xcalibur, Eos, Gemini'
_diffrn_measurement_method '\w scans'
_diffrn_radiation_type CuK\a
_diffrn_radiation_wavelength 1.54184
_diffrn_reflns_av_R_equivalents 0.0550
_diffrn_reflns_av_unetI/netI 0.0800
_diffrn_reflns_Laue_measured_fraction_full 0.986
_diffrn_reflns_Laue_measured_fraction_max 0.986
_diffrn_reflns_limit_h_max 8
_diffrn_reflns_limit_h_min -8
_diffrn_reflns_limit_k_max 15
_diffrn_reflns_limit_k_min -12
_diffrn_reflns_limit_l_max 16
_diffrn_reflns_limit_l_min -17
_diffrn_reflns_number 8177
_diffrn_reflns_point_group_measured_fraction_full 0.986
_diffrn_reflns_point_group_measured_fraction_max 0.986
_diffrn_reflns_theta_full 66.593
_diffrn_reflns_theta_max 66.593
_diffrn_reflns_theta_min 4.609
_exptl_absorpt_coefficient_mu 4.371
_exptl_absorpt_correction_type none
_exptl_crystal_colour colorless
_exptl_crystal_density_diffrn 1.526
_exptl_crystal_density_method 'not measured'
_exptl_crystal_description block
_exptl_crystal_F_000 632
_exptl_crystal_size_max 0.32
_exptl_crystal_size_mid 0.30
_exptl_crystal_size_min 0.28
_refine_diff_density_max 0.366
_refine_diff_density_min -0.324
_refine_diff_density_rms 0.074
_refine_ls_extinction_method none
_refine_ls_goodness_of_fit_ref 0.988
_refine_ls_hydrogen_treatment constr
_refine_ls_matrix_type full
_refine_ls_number_parameters 363
_refine_ls_number_reflns 4683
_refine_ls_number_restraints 0
_refine_ls_restrained_S_all 0.988
_refine_ls_R_factor_all 0.1063
_refine_ls_R_factor_gt 0.0616
_refine_ls_shift/su_max 0.000
_refine_ls_shift/su_mean 0.000
_refine_ls_structure_factor_coef Fsqd
_refine_ls_weighting_details 'w=1/[\s^2^(Fo^2^)+(0.1033P)^2^] where P=(Fo^2^+2Fc^2^)/3'
_refine_ls_weighting_scheme calc
_refine_ls_wR_factor_gt 0.1604
_refine_ls_wR_factor_ref 0.2179
_reflns_Friedel_coverage 0.000
_reflns_number_gt 2627
_reflns_number_total 4683
_reflns_threshold_expression 'I > 2\s(I)'
_cod_data_source_file lq5003.cif
_cod_data_source_block AFORMIII
_cod_depositor_comments
;
The following automatic conversions were performed:

'_chemical_melting_point' value '523.8K' was changed to '523.8' - the
value should be numeric and without a unit designator.

Automatic conversion script
Id: cif_fix_values 4973 2017-02-22 13:04:09Z antanas 
;
_cod_database_code 1545682
_shelx_shelxl_version_number 2014/7
_shelx_space_group_comment
;
The symmetry employed for this shelxl refinement is uniquely defined
by the following loop, which should always be used as a source of
symmetry information in preference to the above space-group names.
They are only intended as comments.
;

loop_
_space_group_symop_operation_xyz
'x, y, z'
'-x, -y, -z'

loop_
_atom_site_label
_atom_site_type_symbol
_atom_site_fract_x
_atom_site_fract_y
_atom_site_fract_z
_atom_site_U_iso_or_equiv
_atom_site_adp_type
_atom_site_occupancy
_atom_site_site_symmetry_order
_atom_site_calc_flag
_atom_site_refinement_flags_posn
_atom_site_refinement_flags_adp
Cl4 Cl 0.2129(2) 0.68493(9) 0.55768(8) 0.0756(4) Uani 1 1 d . .
Cl2 Cl 0.7774(3) -0.22009(10) 0.07183(10) 0.0944(6) Uani 1 1 d . .
Cl3 Cl -0.0570(2) 0.54341(13) 0.89165(8) 0.0841(5) Uani 1 1 d . .
Cl1 Cl 1.0267(3) -0.08877(13) -0.26726(9) 0.0933(5) Uani 1 1 d . .
O2 O 0.6523(6) 0.0027(2) 0.1177(2) 0.0689(10) Uani 1 1 d . .
H2A H 0.6275 0.0654 0.1275 0.103 Uiso 1 1 calc R U
O4 O 0.2653(6) 0.4711(2) 0.4970(2) 0.0715(10) Uani 1 1 d . .
H4A H 0.2904 0.4089 0.4853 0.107 Uiso 1 1 calc R U
N2 N 0.6225(6) 0.1949(3) 0.0820(3) 0.0616(10) Uani 1 1 d . .
N4 N 0.2566(7) 0.2812(3) 0.5219(3) 0.0649(11) Uani 1 1 d . .
C22 C 0.1824(8) 0.3020(4) 0.6064(3) 0.0662(13) Uani 1 1 d . .
H22 H 0.1499 0.2492 0.6447 0.079 Uiso 1 1 calc R U
N1 N 0.3613(7) 0.6144(3) 0.3293(3) 0.0665(11) Uani 1 1 d . .
H1B H 0.3306 0.6759 0.3526 0.080 Uiso 1 1 calc R U
H1A H 0.3532 0.5617 0.3647 0.080 Uiso 1 1 calc R U
O1 O 0.4339(7) 0.6757(3) 0.1862(2) 0.0861(13) Uani 1 1 d . .
C7 C 0.5726(7) 0.2974(3) 0.1170(3) 0.0569(11) Uani 1 1 d . .
C1 C 0.4216(8) 0.6009(3) 0.2378(3) 0.0614(12) Uani 1 1 d . .
C25 C 0.1933(7) 0.4864(4) 0.5866(3) 0.0579(11) Uani 1 1 d . .
C6 C 0.4670(8) 0.3139(4) 0.2056(3) 0.0650(13) Uani 1 1 d . .
H6 H 0.4289 0.2588 0.2379 0.078 Uiso 1 1 calc R U
N3 N 0.4915(7) -0.1347(3) 0.2705(3) 0.0725(12) Uani 1 1 d . .
H3B H 0.5044 -0.1934 0.2442 0.087 Uiso 1 1 calc R U
H3A H 0.5500 -0.0900 0.2436 0.087 Uiso 1 1 calc R U
C8 C 0.6936(8) 0.1719(4) -0.0041(3) 0.0622(12) Uani 1 1 d . .
H8 H 0.7060 0.2247 -0.0468 0.075 Uiso 1 1 calc R U
C10 C 0.8439(8) 0.0422(4) -0.1255(3) 0.0659(13) Uani 1 1 d . .
H10 H 0.8586 0.0957 -0.1672 0.079 Uiso 1 1 calc R U
C2 C 0.4732(8) 0.4939(3) 0.1998(3) 0.0571(11) Uani 1 1 d . .
C18 C 0.4622(9) 0.0612(4) 0.3617(3) 0.0701(14) Uani 1 1 d . .
H18 H 0.5533 0.0462 0.3084 0.084 Uiso 1 1 calc R U
C28 C 0.0831(8) 0.6023(4) 0.7200(3) 0.0644(12) Uani 1 1 d . .
H28 H 0.0626 0.6678 0.7457 0.077 Uiso 1 1 calc R U
C4 C 0.4177(8) 0.4102(3) 0.2465(3) 0.0627(13) Uani 1 1 d . .
H4 H 0.3466 0.4194 0.3059 0.075 Uiso 1 1 calc R U
C27 C 0.1580(8) 0.5840(3) 0.6265(3) 0.0604(12) Uani 1 1 d . .
C24 C 0.0719(8) 0.4233(4) 0.7391(3) 0.0635(12) Uani 1 1 d . .
H24 H 0.0444 0.3694 0.7774 0.076 Uiso 1 1 calc R U
C9 C 0.7533(7) 0.0658(4) -0.0340(3) 0.0566(11) Uani 1 1 d . .
O3 O 0.2959(7) -0.1760(3) 0.3929(3) 0.0894(13) Uani 1 1 d . .
C15 C 0.3809(8) -0.1132(3) 0.3531(3) 0.0647(13) Uani 1 1 d . .
C21 C 0.2899(8) 0.1810(3) 0.4832(3) 0.0612(12) Uani 1 1 d . .
C20 C 0.4276(9) 0.1562(4) 0.4056(3) 0.0716(15) Uani 1 1 d . .
H20 H 0.4983 0.2038 0.3824 0.086 Uiso 1 1 calc R U
C5 C 0.6309(8) 0.3812(4) 0.0703(3) 0.0657(13) Uani 1 1 d . .
H5 H 0.7055 0.3719 0.0117 0.079 Uiso 1 1 calc R U
C3 C 0.5775(8) 0.4769(4) 0.1114(3) 0.0627(12) Uani 1 1 d . .
H3 H 0.6127 0.5326 0.0786 0.075 Uiso 1 1 calc R U
C16 C 0.3617(8) -0.0110(3) 0.3969(3) 0.0596(12) Uani 1 1 d . .
C23 C 0.1472(8) 0.4043(3) 0.6446(3) 0.0618(12) Uani 1 1 d . .
C12 C 0.9103(8) -0.0576(4) -0.1541(3) 0.0664(13) Uani 1 1 d . .
C26 C 0.0392(8) 0.5197(4) 0.7745(3) 0.0625(12) Uani 1 1 d . .
C13 C 0.7996(8) -0.1173(4) -0.0034(3) 0.0643(13) Uani 1 1 d . .
C14 C 0.8876(8) -0.1394(4) -0.0931(3) 0.0671(13) Uani 1 1 d . .
H14 H 0.9317 -0.2080 -0.1132 0.081 Uiso 1 1 calc R U
C19 C 0.1888(8) 0.1077(4) 0.5195(4) 0.0708(14) Uani 1 1 d . .
H19 H 0.0946 0.1233 0.5716 0.085 Uiso 1 1 calc R U
C11 C 0.7323(7) -0.0161(4) 0.0307(3) 0.0585(11) Uani 1 1 d . .
C17 C 0.2302(8) 0.0126(4) 0.4774(4) 0.0702(14) Uani 1 1 d . .
H17 H 0.1681 -0.0375 0.5038 0.084 Uiso 1 1 calc R U

loop_
_atom_site_aniso_label
_atom_site_aniso_U_11
_atom_site_aniso_U_22
_atom_site_aniso_U_33
_atom_site_aniso_U_23
_atom_site_aniso_U_13
_atom_site_aniso_U_12
Cl4 0.1114(12) 0.0500(6) 0.0621(6) -0.0019(5) 0.0063(6) -0.0256(7)
Cl2 0.1464(16) 0.0494(7) 0.0718(8) 0.0016(5) 0.0129(8) -0.0139(8)
Cl3 0.0979(11) 0.1072(11) 0.0474(6) -0.0049(6) 0.0017(6) -0.0326(9)
Cl1 0.1193(14) 0.0973(10) 0.0522(6) -0.0144(6) 0.0112(7) -0.0184(9)
O2 0.096(3) 0.0489(17) 0.0516(16) -0.0028(12) 0.0104(16) -0.0124(18)
O4 0.110(3) 0.0448(16) 0.0549(17) -0.0014(12) 0.0081(17) -0.0233(19)
N2 0.076(3) 0.048(2) 0.056(2) 0.0013(15) -0.0011(19) -0.0112(19)
N4 0.084(3) 0.048(2) 0.062(2) 0.0039(16) -0.006(2) -0.018(2)
C22 0.088(4) 0.054(3) 0.057(3) 0.0106(19) -0.009(2) -0.021(3)
N1 0.098(3) 0.0442(19) 0.057(2) -0.0029(15) 0.002(2) -0.025(2)
O1 0.148(4) 0.0477(18) 0.0597(19) 0.0057(14) -0.001(2) -0.028(2)
C7 0.068(3) 0.045(2) 0.056(2) 0.0066(17) -0.006(2) -0.012(2)
C1 0.079(4) 0.048(2) 0.055(2) 0.0035(18) -0.006(2) -0.015(2)
C25 0.069(3) 0.055(2) 0.047(2) 0.0018(17) 0.000(2) -0.017(2)
C6 0.093(4) 0.051(2) 0.049(2) 0.0078(17) -0.003(2) -0.018(2)
N3 0.102(4) 0.049(2) 0.065(2) -0.0026(17) 0.006(2) -0.026(2)
C8 0.076(3) 0.056(3) 0.056(2) 0.0042(19) -0.008(2) -0.020(2)
C10 0.085(4) 0.061(3) 0.049(2) 0.0034(19) -0.002(2) -0.018(3)
C2 0.072(3) 0.048(2) 0.052(2) 0.0072(17) -0.010(2) -0.015(2)
C18 0.096(4) 0.057(3) 0.055(2) -0.001(2) 0.007(3) -0.027(3)
C28 0.076(4) 0.062(3) 0.054(2) -0.0098(19) -0.003(2) -0.018(2)
C4 0.088(4) 0.050(2) 0.047(2) 0.0034(17) -0.001(2) -0.017(2)
C27 0.075(3) 0.049(2) 0.058(2) 0.0012(18) -0.002(2) -0.024(2)
C24 0.074(3) 0.062(3) 0.054(2) 0.012(2) -0.007(2) -0.019(2)
C9 0.064(3) 0.053(2) 0.052(2) 0.0006(17) -0.007(2) -0.014(2)
O3 0.133(4) 0.0485(18) 0.081(2) -0.0077(16) 0.027(2) -0.037(2)
C15 0.081(4) 0.044(2) 0.062(3) 0.0084(19) 0.001(2) -0.010(2)
C21 0.077(3) 0.045(2) 0.059(2) 0.0063(18) -0.010(2) -0.012(2)
C20 0.102(4) 0.054(3) 0.060(3) 0.009(2) -0.002(3) -0.029(3)
C5 0.080(4) 0.053(2) 0.060(3) 0.0009(19) 0.009(2) -0.019(2)
C3 0.077(3) 0.049(2) 0.060(2) 0.0063(19) 0.000(2) -0.020(2)
C16 0.075(3) 0.046(2) 0.058(2) 0.0079(18) -0.007(2) -0.019(2)
C23 0.080(4) 0.047(2) 0.056(2) 0.0052(18) -0.005(2) -0.015(2)
C12 0.073(4) 0.072(3) 0.051(2) -0.007(2) 0.000(2) -0.016(3)
C26 0.068(3) 0.070(3) 0.049(2) -0.0012(19) -0.005(2) -0.019(2)
C13 0.081(4) 0.048(2) 0.059(2) 0.0001(18) -0.001(2) -0.014(2)
C14 0.077(4) 0.060(3) 0.058(2) -0.009(2) -0.001(2) -0.009(2)
C19 0.079(4) 0.056(3) 0.076(3) -0.005(2) 0.010(3) -0.026(3)
C11 0.066(3) 0.054(2) 0.053(2) 0.0000(18) 0.001(2) -0.016(2)
C17 0.084(4) 0.050(3) 0.072(3) 0.004(2) 0.006(3) -0.021(3)

loop_
_atom_type_symbol
_atom_type_description
_atom_type_scat_dispersion_real
_atom_type_scat_dispersion_imag
_atom_type_scat_source
C C 0.0181 0.0091 'International Tables Vol C Tables 4.2.6.8 and 6.1.1.4'
H H 0.0000 0.0000 'International Tables Vol C Tables 4.2.6.8 and 6.1.1.4'
N N 0.0311 0.0180 'International Tables Vol C Tables 4.2.6.8 and 6.1.1.4'
O O 0.0492 0.0322 'International Tables Vol C Tables 4.2.6.8 and 6.1.1.4'
Cl Cl 0.3639 0.7018 'International Tables Vol C Tables 4.2.6.8 and 6.1.1.4'

loop_
_geom_angle_atom_site_label_1
_geom_angle_atom_site_label_2
_geom_angle_atom_site_label_3
_geom_angle
C8 N2 C7 123.2(4)
C22 N4 C21 122.7(4)
N4 C22 C23 122.2(4)
C6 C7 C5 118.3(4)
C6 C7 N2 117.2(4)
C5 C7 N2 124.4(4)
O1 C1 N1 120.7(4)
O1 C1 C2 120.7(4)
N1 C1 C2 118.6(4)
O4 C25 C27 120.8(4)
O4 C25 C23 121.4(4)
C27 C25 C23 117.7(4)
C4 C6 C7 121.3(4)
N2 C8 C9 120.6(4)
C12 C10 C9 120.7(4)
C3 C2 C4 117.9(4)
C3 C2 C1 118.1(4)
C4 C2 C1 124.0(4)
C16 C18 C20 120.2(5)
C27 C28 C26 118.4(4)
C6 C4 C2 120.5(4)
C28 C27 C25 122.1(4)
C28 C27 Cl4 119.2(4)
C25 C27 Cl4 118.7(3)
C26 C24 C23 120.2(4)
C10 C9 C11 119.9(4)
C10 C9 C8 119.6(4)
C11 C9 C8 120.3(4)
O3 C15 N3 121.1(5)
O3 C15 C16 120.2(4)
N3 C15 C16 118.7(4)
C20 C21 C19 119.2(5)
C20 C21 N4 117.6(4)
C19 C21 N4 123.1(5)
C21 C20 C18 120.8(5)
C3 C5 C7 119.6(4)
C5 C3 C2 122.4(4)
C18 C16 C17 118.6(4)
C18 C16 C15 124.7(5)
C17 C16 C15 116.7(4)
C24 C23 C25 119.8(4)
C24 C23 C22 120.5(4)
C25 C23 C22 119.6(4)
C10 C12 C14 120.7(4)
C10 C12 Cl1 121.5(4)
C14 C12 Cl1 117.9(4)
C24 C26 C28 121.8(4)
C24 C26 Cl3 120.1(4)
C28 C26 Cl3 118.2(4)
C14 C13 C11 122.8(4)
C14 C13 Cl2 118.3(4)
C11 C13 Cl2 118.8(4)
C13 C14 C12 119.1(5)
C17 C19 C21 119.2(5)
O2 C11 C13 121.5(4)
O2 C11 C9 121.8(4)
C13 C11 C9 116.7(4)
C19 C17 C16 121.8(5)

loop_
_geom_bond_atom_site_label_1
_geom_bond_atom_site_label_2
_geom_bond_distance
Cl4 C27 1.727(4)
Cl2 C13 1.736(5)
Cl3 C26 1.746(5)
Cl1 C12 1.743(5)
O2 C11 1.313(5)
O4 C25 1.329(5)
N2 C8 1.294(6)
N2 C7 1.413(6)
N4 C22 1.273(6)
N4 C21 1.417(6)
C22 C23 1.437(7)
N1 C1 1.338(6)
O1 C1 1.233(5)
C7 C6 1.387(7)
C7 C5 1.399(6)
C1 C2 1.484(6)
C25 C27 1.391(7)
C25 C23 1.425(6)
C6 C4 1.373(7)
N3 C15 1.334(6)
C8 C9 1.433(7)
C10 C12 1.352(7)
C10 C9 1.399(7)
C2 C3 1.382(7)
C2 C4 1.389(6)
C18 C16 1.380(7)
C18 C20 1.386(7)
C28 C27 1.391(6)
C28 C26 1.397(7)
C24 C26 1.351(7)
C24 C23 1.405(7)
C9 C11 1.429(6)
O3 C15 1.230(6)
C15 C16 1.487(7)
C21 C20 1.376(7)
C21 C19 1.398(7)
C5 C3 1.366(7)
C16 C17 1.383(7)
C12 C14 1.399(7)
C13 C14 1.368(7)
C13 C11 1.394(7)
C19 C17 1.371(7)
